data_7102951
loop_
_publ_author_name
'Chen, Xu-Dong'
'Wu, Hui-Fang'
'Du, Miao'

_publ_section_title
;
 Controllable preparation of Zn(II) coordination polymers: unusual
 solvothermal formation of a LiGe-type framework directed by in situ
 S-S coupling of 5-(4-pyridyl)-1H-1,2,4-triazole-3-thiol.
;
_journal_issue 11
_journal_name_full 'Chemical communications (Cambridge, England)'
_journal_page_first 1296
_journal_page_last 1298
_journal_paper_doi 10.1039/b716461k
_journal_year 2008
_chemical_formula_sum 'C14 H19 N8 O4.5 S2 Zn'
_chemical_formula_weight 500.86
_chemical_name_systematic
;
?
;
_space_group_IT_number 14
_symmetry_cell_setting monoclinic
_symmetry_space_group_name_Hall '-P 2yn'
_symmetry_space_group_name_H-M 'P 1 21/n 1'
_atom_sites_solution_hydrogens geom
_atom_sites_solution_primary direct
_atom_sites_solution_secondary difmap
_audit_creation_method SHELXL-97
_cell_angle_alpha 90.00
_cell_angle_beta 97.575(6)
_cell_angle_gamma 90.00
_cell_formula_units_Z 4
_cell_length_a 7.284(3)
_cell_length_b 18.525(8)
_cell_length_c 15.046(6)
_cell_measurement_reflns_used 2397
_cell_measurement_temperature 293(2)
_cell_measurement_theta_max 22.99
_cell_measurement_theta_min 2.20
_cell_volume 2012.4(14)
_computing_cell_refinement 'Bruker APEX II'
_computing_data_collection 'Bruker APEX II'
_computing_data_reduction 'Bruker SAINT'
_computing_molecular_graphics 'Bruker SHELXTL'
_computing_publication_material 'Bruker SHELXTL'
_computing_structure_refinement 'SHELXL-97 (Sheldrick, 1997)'
_computing_structure_solution 'SHELXS-97 (Sheldrick, 1990)'
_diffrn_ambient_temperature 293(2)
_diffrn_measured_fraction_theta_full 1.000
_diffrn_measured_fraction_theta_max 1.000
_diffrn_measurement_device_type 'APEX II CCD area detector'
_diffrn_measurement_method 'phi and omega scans'
_diffrn_radiation_monochromator graphite
_diffrn_radiation_source 'fine-focus sealed tube'
_diffrn_radiation_type MoK\a
_diffrn_radiation_wavelength 0.71073
_diffrn_reflns_av_R_equivalents 0.0318
_diffrn_reflns_av_sigmaI/netI 0.0429
_diffrn_reflns_limit_h_max 8
_diffrn_reflns_limit_h_min -7
_diffrn_reflns_limit_k_max 22
_diffrn_reflns_limit_k_min -20
_diffrn_reflns_limit_l_max 17
_diffrn_reflns_limit_l_min -17
_diffrn_reflns_number 10712
_diffrn_reflns_theta_full 25.01
_diffrn_reflns_theta_max 25.01
_diffrn_reflns_theta_min 2.20
_exptl_absorpt_coefficient_mu 1.471
_exptl_absorpt_correction_T_max 1.000000
_exptl_absorpt_correction_T_min 0.696878
_exptl_absorpt_correction_type multi-scan
_exptl_absorpt_process_details SADABS
_exptl_crystal_colour Colorless
_exptl_crystal_density_diffrn 1.653
_exptl_crystal_density_meas ?
_exptl_crystal_density_method 'not measured'
_exptl_crystal_description Prism
_exptl_crystal_F_000 1028
_exptl_crystal_size_max 0.34
_exptl_crystal_size_mid 0.20
_exptl_crystal_size_min 0.19
_refine_diff_density_max 0.337
_refine_diff_density_min -0.347
_refine_diff_density_rms 0.066
_refine_ls_extinction_method none
_refine_ls_goodness_of_fit_ref 1.029
_refine_ls_hydrogen_treatment constr
_refine_ls_matrix_type full
_refine_ls_number_parameters 271
_refine_ls_number_reflns 3546
_refine_ls_number_restraints 0
_refine_ls_restrained_S_all 1.029
_refine_ls_R_factor_all 0.0489
_refine_ls_R_factor_gt 0.0335
_refine_ls_shift/su_max 0.001
_refine_ls_shift/su_mean 0.000
_refine_ls_structure_factor_coef Fsqd
_refine_ls_weighting_details 'calc w=1/[\s^2^(Fo^2^)+(0.0263P)^2^+2.5457P] where P=(Fo^2^+2Fc^2^)/3'
_refine_ls_weighting_scheme calc
_refine_ls_wR_factor_gt 0.0775
_refine_ls_wR_factor_ref 0.0845
_reflns_number_gt 2802
_reflns_number_total 3546
_reflns_threshold_expression >2sigma(I)
_cod_data_source_file b716461k.txt
_cod_data_source_block Complex1
_cod_depositor_comments
;
The following automatic conversions were performed:
'_symmetry_cell_setting' value 'Monoclinic' changed to 'monoclinic'
according to '/home/saulius/struct/CIF-dictionaries/cif_core.dic'
dictionary named 'cif_core.dic' version 2.4.1 from
2010-06-29.

'_exptl_absorpt_correction_type' value 'MULTI-SCAN' changed
to 'multi-scan' according to
'/home/saulius/struct/CIF-dictionaries/cif_core.dic' dictionary named
'cif_core.dic' version 2.4.1 from 2010-06-29.

Automatic conversion script
Id: cif_fix_enum 1527 2010-12-29 10:47:43Z saulius 

The following automatic conversions were performed:

'_exptl_crystal_density_meas' value 'NONE' was changed to '?' - the
value is perceived as not measured.

Automatic conversion script
Id: cif_fix_values 3008 2015-01-20 13:52:24Z robertas 
;
_cod_original_sg_symbol_H-M P2(1)/n
_cod_original_formula_sum 'C14 H19 N8 O4.50 S2 Zn'
_cod_database_code 7102951

loop_
_symmetry_equiv_pos_as_xyz
'x, y, z'
'-x+1/2, y+1/2, -z+1/2'
'-x, -y, -z'
'x-1/2, -y-1/2, z-1/2'

loop_
_atom_site_label
_atom_site_type_symbol
_atom_site_fract_x
_atom_site_fract_y
_atom_site_fract_z
_atom_site_U_iso_or_equiv
_atom_site_adp_type
_atom_site_occupancy
_atom_site_symmetry_multiplicity
_atom_site_calc_flag
_atom_site_refinement_flags
_atom_site_disorder_assembly
_atom_site_disorder_group
Zn1 Zn 0.32951(5) 0.467703(18) 0.86799(2) 0.02913(12) Uani 1 1 d . . .
S1 S -0.11728(12) 0.95010(4) 0.67708(6) 0.0360(2) Uani 1 1 d . . .
S2 S -0.22301(13) 0.07358(4) 0.50502(5) 0.0354(2) Uani 1 1 d . . .
N1 N 0.2470(4) 0.57215(13) 0.85755(16) 0.0284(6) Uani 1 1 d . . .
N2 N -0.0350(4) 0.82053(14) 0.88109(18) 0.0340(6) Uani 1 1 d . . .
N3 N -0.0882(4) 0.88313(14) 0.83884(17) 0.0336(6) Uani 1 1 d . . .
H3' H -0.1315 0.9198 0.8642 0.040 Uiso 1 1 calc R . .
N4 N 0.0042(4) 0.81589(13) 0.73534(17) 0.0305(6) Uani 1 1 d . . .
N5 N 0.1460(4) 0.41484(14) 0.77174(17) 0.0318(6) Uani 1 1 d . . .
N6 N -0.0039(4) 0.26434(14) 0.49010(17) 0.0333(6) Uani 1 1 d . . .
N7 N -0.0632(4) 0.20007(13) 0.45470(17) 0.0328(6) Uani 1 1 d . . .
H7 H -0.0585 0.1872 0.4001 0.039 Uiso 1 1 calc R . .
N8 N -0.1176(4) 0.19565(13) 0.59312(16) 0.0290(6) Uani 1 1 d . . .
C1 C 0.1001(4) 0.70957(16) 0.8313(2) 0.0283(7) Uani 1 1 d . . .
C2 C 0.1005(5) 0.67450(17) 0.9120(2) 0.0359(8) Uani 1 1 d . . .
H2 H 0.0518 0.6969 0.9591 0.043 Uiso 1 1 calc R . .
C3 C 0.1732(5) 0.60642(17) 0.9223(2) 0.0347(8) Uani 1 1 d . . .
H3 H 0.1711 0.5830 0.9769 0.042 Uiso 1 1 calc R . .
C4 C 0.2511(5) 0.60751(17) 0.7806(2) 0.0343(8) Uani 1 1 d . . .
H4 H 0.3058 0.5850 0.7355 0.041 Uiso 1 1 calc R . .
C5 C 0.1794(5) 0.67483(16) 0.7647(2) 0.0332(7) Uani 1 1 d . . .
H5 H 0.1839 0.6971 0.7097 0.040 Uiso 1 1 calc R . .
C6 C 0.0205(4) 0.78192(16) 0.8161(2) 0.0280(7) Uani 1 1 d . . .
C7 C -0.0642(4) 0.88013(16) 0.7525(2) 0.0304(7) Uani 1 1 d . . .
C8 C 0.0114(4) 0.31527(17) 0.6408(2) 0.0301(7) Uani 1 1 d . . .
C9 C 0.0912(5) 0.37903(18) 0.6184(2) 0.0391(8) Uani 1 1 d . . .
H9 H 0.1011 0.3896 0.5588 0.047 Uiso 1 1 calc R . .
C10 C 0.1557(5) 0.42659(18) 0.6847(2) 0.0397(8) Uani 1 1 d . . .
H10 H 0.2091 0.4694 0.6684 0.048 Uiso 1 1 calc R . .
C11 C 0.0596(4) 0.35491(17) 0.7922(2) 0.0339(7) Uani 1 1 d . . .
H11 H 0.0449 0.3470 0.8519 0.041 Uiso 1 1 calc R . .
C12 C -0.0085(4) 0.30450(17) 0.7301(2) 0.0322(7) Uani 1 1 d . . .
H12 H -0.0675 0.2634 0.7477 0.039 Uiso 1 1 calc R . .
C13 C -0.0394(4) 0.25890(16) 0.57357(19) 0.0286(7) Uani 1 1 d . . .
C14 C -0.1305(4) 0.15899(16) 0.51677(19) 0.0281(7) Uani 1 1 d . . .
O1 O 0.2937(5) 0.38105(17) 0.2451(2) 0.0797(10) Uani 1 1 d . . .
H1A H 0.3170 0.3572 0.1996 0.120 Uiso 1 1 d R . .
H1B H 0.2997 0.4268 0.2420 0.120 Uiso 1 1 d R . .
O2 O 0.3168(5) 0.50682(18) 0.4486(2) 0.0860(11) Uani 1 1 d . . .
H2A H 0.3082 0.5041 0.5043 0.129 Uiso 1 1 d R . .
H2B H 0.4161 0.4871 0.4367 0.129 Uiso 1 1 d R . .
O3 O 0.6615(6) 0.1243(2) 0.8982(2) 0.1226(17) Uani 1 1 d . . .
H3A H 0.6826 0.1421 0.8485 0.184 Uiso 1 1 d R . .
H3B H 0.7110 0.0839 0.9137 0.184 Uiso 1 1 d R . .
O4 O 0.4430(6) 0.6927(3) 0.5767(3) 0.1224(15) Uani 1 1 d . . .
H4A H 0.5527 0.6831 0.6005 0.184 Uiso 1 1 d R . .
H4B H 0.4188 0.7058 0.5223 0.184 Uiso 1 1 d R . .
O5 O 0.7039(11) 0.9228(3) 0.0748(4) 0.081(2) Uani 0.50 1 d P . .
H5A H 0.5910 0.9126 0.0775 0.121 Uiso 0.50 1 d PR . .
H5B H 0.7799 0.8879 0.0775 0.121 Uiso 0.50 1 d PR . .

loop_
_atom_site_aniso_label
_atom_site_aniso_U_11
_atom_site_aniso_U_22
_atom_site_aniso_U_33
_atom_site_aniso_U_23
_atom_site_aniso_U_13
_atom_site_aniso_U_12
Zn1 0.0417(2) 0.01930(19) 0.02595(19) -0.00040(15) 0.00264(15) 0.00195(15)
S1 0.0419(5) 0.0281(4) 0.0385(5) 0.0105(3) 0.0073(4) 0.0066(3)
S2 0.0548(6) 0.0240(4) 0.0283(4) -0.0023(3) 0.0089(4) -0.0066(4)
N1 0.0360(15) 0.0189(13) 0.0299(14) 0.0010(11) 0.0020(11) 0.0005(11)
N2 0.0436(17) 0.0240(14) 0.0360(15) 0.0076(12) 0.0118(13) 0.0050(12)
N3 0.0444(17) 0.0227(14) 0.0357(15) 0.0024(12) 0.0136(13) 0.0067(12)
N4 0.0376(16) 0.0232(14) 0.0313(14) 0.0035(11) 0.0061(12) 0.0026(11)
N5 0.0382(16) 0.0249(14) 0.0311(15) -0.0048(11) 0.0005(12) 0.0007(11)
N6 0.0458(17) 0.0248(14) 0.0290(14) -0.0028(11) 0.0042(12) -0.0050(12)
N7 0.0510(18) 0.0228(14) 0.0246(13) -0.0048(11) 0.0043(12) -0.0036(12)
N8 0.0369(16) 0.0258(14) 0.0242(13) -0.0030(11) 0.0032(11) -0.0007(11)
C1 0.0304(17) 0.0205(15) 0.0333(17) 0.0032(13) 0.0016(13) -0.0023(13)
C2 0.046(2) 0.0271(17) 0.0367(19) 0.0018(14) 0.0122(16) 0.0058(14)
C3 0.048(2) 0.0264(17) 0.0304(17) 0.0055(14) 0.0077(15) 0.0011(15)
C4 0.046(2) 0.0251(17) 0.0326(18) -0.0036(14) 0.0081(15) 0.0011(14)
C5 0.048(2) 0.0229(16) 0.0285(17) 0.0026(13) 0.0050(15) -0.0004(14)
C6 0.0330(18) 0.0217(16) 0.0295(16) 0.0040(13) 0.0047(13) -0.0014(13)
C7 0.0344(19) 0.0250(17) 0.0324(17) 0.0033(13) 0.0071(14) 0.0014(13)
C8 0.0318(18) 0.0267(17) 0.0310(17) -0.0043(13) 0.0003(14) 0.0045(13)
C9 0.060(2) 0.0305(18) 0.0255(17) -0.0001(14) -0.0007(15) -0.0034(16)
C10 0.057(2) 0.0250(17) 0.0354(19) 0.0024(15) 0.0002(16) -0.0056(16)
C11 0.0376(19) 0.0355(18) 0.0292(17) -0.0040(14) 0.0063(14) 0.0000(15)
C12 0.0354(19) 0.0301(17) 0.0308(17) -0.0024(14) 0.0038(14) -0.0039(14)
C13 0.0346(18) 0.0244(16) 0.0261(16) -0.0024(13) 0.0011(13) 0.0001(13)
C14 0.0344(18) 0.0235(16) 0.0254(16) -0.0003(13) 0.0007(13) 0.0033(13)
O1 0.122(3) 0.061(2) 0.0663(19) -0.0166(16) 0.0488(19) -0.0250(18)
O2 0.109(3) 0.070(2) 0.080(2) 0.0228(18) 0.017(2) -0.023(2)
O3 0.200(5) 0.114(3) 0.059(2) 0.020(2) 0.037(2) 0.094(3)
O4 0.127(4) 0.154(4) 0.086(3) -0.010(3) 0.013(3) 0.026(3)
O5 0.145(6) 0.058(4) 0.040(3) -0.004(3) 0.014(4) -0.006(4)

loop_
_atom_type_symbol
_atom_type_description
_atom_type_scat_dispersion_real
_atom_type_scat_dispersion_imag
_atom_type_scat_source
C C 0.0033 0.0016 'International Tables Vol C Tables 4.2.6.8 and 6.1.1.4'
H H 0.0000 0.0000 'International Tables Vol C Tables 4.2.6.8 and 6.1.1.4'
N N 0.0061 0.0033 'International Tables Vol C Tables 4.2.6.8 and 6.1.1.4'
O O 0.0106 0.0060 'International Tables Vol C Tables 4.2.6.8 and 6.1.1.4'
S S 0.1246 0.1234 'International Tables Vol C Tables 4.2.6.8 and 6.1.1.4'
Zn Zn 0.2839 1.4301 'International Tables Vol C Tables 4.2.6.8 and 6.1.1.4'

loop_
_geom_angle_atom_site_label_1
_geom_angle_atom_site_label_2
_geom_angle_atom_site_label_3
_geom_angle
_geom_angle_site_symmetry_1
_geom_angle_site_symmetry_3
_geom_angle_publ_flag
N1 Zn1 N5 103.81(10) . . ?
N1 Zn1 S2 107.90(7) . 4_666 ?
N5 Zn1 S2 107.62(8) . 4_666 ?
N1 Zn1 S1 112.55(8) . 2_546 ?
N5 Zn1 S1 104.69(8) . 2_546 ?
S2 Zn1 S1 119.04(4) 4_666 2_546 ?
C7 S1 Zn1 99.51(11) . 2_556 ?
C14 S2 Zn1 106.96(11) . 4_565 ?
C4 N1 C3 117.2(3) . . ?
C4 N1 Zn1 119.7(2) . . ?
C3 N1 Zn1 122.8(2) . . ?
C6 N2 N3 102.3(2) . . ?
C7 N3 N2 110.8(2) . . ?
C7 N3 H3' 124.6 . . ?
N2 N3 H3' 124.6 . . ?
C7 N4 C6 103.4(3) . . ?
C11 N5 C10 116.7(3) . . ?
C11 N5 Zn1 120.7(2) . . ?
C10 N5 Zn1 119.5(2) . . ?
C13 N6 N7 102.5(2) . . ?
C14 N7 N6 110.6(2) . . ?
C14 N7 H7 124.7 . . ?
N6 N7 H7 124.7 . . ?
C14 N8 C13 103.8(2) . . ?
C2 C1 C5 117.9(3) . . ?
C2 C1 C6 121.6(3) . . ?
C5 C1 C6 120.5(3) . . ?
C3 C2 C1 119.4(3) . . ?
C3 C2 H2 120.3 . . ?
C1 C2 H2 120.3 . . ?
N1 C3 C2 122.9(3) . . ?
N1 C3 H3 118.6 . . ?
C2 C3 H3 118.6 . . ?
N1 C4 C5 123.4(3) . . ?
N1 C4 H4 118.3 . . ?
C5 C4 H4 118.3 . . ?
C4 C5 C1 119.2(3) . . ?
C4 C5 H5 120.4 . . ?
C1 C5 H5 120.4 . . ?
N2 C6 N4 114.4(3) . . ?
N2 C6 C1 122.3(3) . . ?
N4 C6 C1 123.3(3) . . ?
N4 C7 N3 109.1(3) . . ?
N4 C7 S1 126.9(2) . . ?
N3 C7 S1 124.1(2) . . ?
C9 C8 C12 117.5(3) . . ?
C9 C8 C13 121.2(3) . . ?
C12 C8 C13 121.2(3) . . ?
C10 C9 C8 119.3(3) . . ?
C10 C9 H9 120.3 . . ?
C8 C9 H9 120.3 . . ?
N5 C10 C9 123.5(3) . . ?
N5 C10 H10 118.2 . . ?
C9 C10 H10 118.2 . . ?
N5 C11 C12 123.5(3) . . ?
N5 C11 H11 118.3 . . ?
C12 C11 H11 118.3 . . ?
C11 C12 C8 119.3(3) . . ?
C11 C12 H12 120.3 . . ?
C8 C12 H12 120.3 . . ?
N6 C13 N8 114.5(3) . . ?
N6 C13 C8 122.6(3) . . ?
N8 C13 C8 122.8(3) . . ?
N8 C14 N7 108.7(3) . . ?
N8 C14 S2 122.8(2) . . ?
N7 C14 S2 128.5(2) . . ?
H1A O1 H1B 117.1 . . ?
H2A O2 H2B 110.9 . . ?
H3A O3 H3B 117.8 . . ?
H4A O4 H4B 121.9 . . ?
H5A O5 H5B 117.2 . . ?

loop_
_geom_bond_atom_site_label_1
_geom_bond_atom_site_label_2
_geom_bond_distance
_geom_bond_site_symmetry_2
_geom_bond_publ_flag
Zn1 N1 2.026(3) . ?
Zn1 N5 2.081(3) . ?
Zn1 S2 2.2783(12) 4_666 ?
Zn1 S1 2.3095(13) 2_546 ?
S1 C7 1.732(3) . ?
S1 Zn1 2.3096(13) 2_556 ?
S2 C14 1.720(3) . ?
S2 Zn1 2.2781(12) 4_565 ?
N1 C4 1.334(4) . ?
N1 C3 1.334(4) . ?
N2 C6 1.317(4) . ?
N2 N3 1.354(3) . ?
N3 C7 1.334(4) . ?
N3 H3' 0.8600 . ?
N4 C7 1.329(4) . ?
N4 C6 1.360(4) . ?
N5 C11 1.332(4) . ?
N5 C10 1.339(4) . ?
N6 C13 1.319(4) . ?
N6 N7 1.352(3) . ?
N7 C14 1.346(4) . ?
N7 H7 0.8600 . ?
N8 C14 1.327(4) . ?
N8 C13 1.353(4) . ?
C1 C2 1.377(4) . ?
C1 C5 1.380(4) . ?
C1 C6 1.466(4) . ?
C2 C3 1.369(4) . ?
C2 H2 0.9300 . ?
C3 H3 0.9300 . ?
C4 C5 1.361(4) . ?
C4 H4 0.9300 . ?
C5 H5 0.9300 . ?
C8 C9 1.378(4) . ?
C8 C12 1.386(4) . ?
C8 C13 1.466(4) . ?
C9 C10 1.367(4) . ?
C9 H9 0.9300 . ?
C10 H10 0.9300 . ?
C11 C12 1.367(4) . ?
C11 H11 0.9300 . ?
C12 H12 0.9300 . ?
O1 H1A 0.8501 . ?
O1 H1B 0.8499 . ?
O2 H2A 0.8500 . ?
O2 H2B 0.8500 . ?
O3 H3A 0.8501 . ?
O3 H3B 0.8500 . ?
O4 H4A 0.8501 . ?
O4 H4B 0.8500 . ?
O5 H5A 0.8497 . ?
O5 H5B 0.8501 . ?

loop_
_geom_torsion_atom_site_label_1
_geom_torsion_atom_site_label_2
_geom_torsion_atom_site_label_3
_geom_torsion_atom_site_label_4
_geom_torsion
_geom_torsion_site_symmetry_1
_geom_torsion_site_symmetry_2
_geom_torsion_site_symmetry_3
_geom_torsion_site_symmetry_4
_geom_torsion_publ_flag
N5 Zn1 N1 C4 -61.3(3) . . . . ?
S2 Zn1 N1 C4 -175.3(2) 4_666 . . . ?
S1 Zn1 N1 C4 51.4(3) 2_546 . . . ?
N5 Zn1 N1 C3 113.0(3) . . . . ?
S2 Zn1 N1 C3 -1.0(3) 4_666 . . . ?
S1 Zn1 N1 C3 -134.3(2) 2_546 . . . ?
C6 N2 N3 C7 0.2(3) . . . . ?
N1 Zn1 N5 C11 -131.0(2) . . . . ?
S2 Zn1 N5 C11 -16.8(3) 4_666 . . . ?
S1 Zn1 N5 C11 110.8(2) 2_546 . . . ?
N1 Zn1 N5 C10 69.5(3) . . . . ?
S2 Zn1 N5 C10 -176.3(2) 4_666 . . . ?
S1 Zn1 N5 C10 -48.7(2) 2_546 . . . ?
C13 N6 N7 C14 -0.1(3) . . . . ?
C5 C1 C2 C3 -2.1(5) . . . . ?
C6 C1 C2 C3 178.7(3) . . . . ?
C4 N1 C3 C2 1.1(5) . . . . ?
Zn1 N1 C3 C2 -173.3(3) . . . . ?
C1 C2 C3 N1 0.9(5) . . . . ?
C3 N1 C4 C5 -2.1(5) . . . . ?
Zn1 N1 C4 C5 172.5(3) . . . . ?
N1 C4 C5 C1 0.9(5) . . . . ?
C2 C1 C5 C4 1.2(5) . . . . ?
C6 C1 C5 C4 -179.6(3) . . . . ?
N3 N2 C6 N4 -0.5(4) . . . . ?
N3 N2 C6 C1 177.0(3) . . . . ?
C7 N4 C6 N2 0.7(4) . . . . ?
C7 N4 C6 C1 -176.9(3) . . . . ?
C2 C1 C6 N2 8.0(5) . . . . ?
C5 C1 C6 N2 -171.1(3) . . . . ?
C2 C1 C6 N4 -174.6(3) . . . . ?
C5 C1 C6 N4 6.2(5) . . . . ?
C6 N4 C7 N3 -0.5(3) . . . . ?
C6 N4 C7 S1 179.8(2) . . . . ?
N2 N3 C7 N4 0.3(4) . . . . ?
N2 N3 C7 S1 179.9(2) . . . . ?
Zn1 S1 C7 N4 -58.9(3) 2_556 . . . ?
Zn1 S1 C7 N3 121.6(3) 2_556 . . . ?
C12 C8 C9 C10 3.5(5) . . . . ?
C13 C8 C9 C10 -172.6(3) . . . . ?
C11 N5 C10 C9 -3.6(5) . . . . ?
Zn1 N5 C10 C9 156.7(3) . . . . ?
C8 C9 C10 N5 0.1(6) . . . . ?
C10 N5 C11 C12 3.7(5) . . . . ?
Zn1 N5 C11 C12 -156.4(3) . . . . ?
N5 C11 C12 C8 -0.2(5) . . . . ?
C9 C8 C12 C11 -3.4(5) . . . . ?
C13 C8 C12 C11 172.6(3) . . . . ?
N7 N6 C13 N8 -0.2(4) . . . . ?
N7 N6 C13 C8 176.6(3) . . . . ?
C14 N8 C13 N6 0.5(4) . . . . ?
C14 N8 C13 C8 -176.3(3) . . . . ?
C9 C8 C13 N6 3.3(5) . . . . ?
C12 C8 C13 N6 -172.5(3) . . . . ?
C9 C8 C13 N8 179.9(3) . . . . ?
C12 C8 C13 N8 4.0(5) . . . . ?
C13 N8 C14 N7 -0.5(3) . . . . ?
C13 N8 C14 S2 -179.8(2) . . . . ?
N6 N7 C14 N8 0.4(4) . . . . ?
N6 N7 C14 S2 179.6(2) . . . . ?
Zn1 S2 C14 N8 -171.9(2) 4_565 . . . ?
Zn1 S2 C14 N7 9.0(3) 4_565 . . . ?
